data_2202849
loop_
_publ_author_name
'Low, John Nicolson'
'Cobo, Justo'
'Portilla, Jaime'
'Quiroga, Jairo'

_publ_section_title
3,5-Dimethyl-1,7-diphenyl-4-(2-pyridyl)-1<i>H</i>,7<i>H</i>-pyrazolo[3,4-<i>b</i>:4',3'-<i>e</i>]pyridine
_journal_issue 9
_journal_name_full 'Acta Crystallographica Section E'
_journal_page_first o1327
_journal_page_last o1329
_journal_paper_doi 10.1107/S1600536803018208
_journal_volume 59
_journal_year 2003
_chemical_formula_iupac 'C26 H20 N6'
_chemical_formula_moiety 'C26 H20 N6'
_chemical_formula_sum 'C26 H20 N6'
_chemical_formula_weight 416.48
_chemical_melting_point 517
_chemical_name_systematic 3,5-Dimethyl-1,7-diphenyl-4-(2-pyridinyl)-1H,7H-pyrazolo[3,4-b:4',3'-e]pyridine
_space_group_IT_number 2
_symmetry_cell_setting triclinic
_symmetry_space_group_name_Hall '-P 1'
_symmetry_space_group_name_H-M 'P -1'
_atom_sites_solution_hydrogens geom
_atom_sites_solution_primary direct
_atom_sites_solution_secondary difmap
_cell_angle_alpha 106.9170(14)
_cell_angle_beta 98.6240(16)
_cell_angle_gamma 100.803(2)
_cell_formula_units_Z 2
_cell_length_a 8.4576(2)
_cell_length_b 10.6599(3)
_cell_length_c 12.3642(4)
_cell_measurement_reflns_used 4637
_cell_measurement_temperature 120.0(2)
_cell_measurement_theta_max 27.47
_cell_measurement_theta_min 3.12
_cell_volume 1022.48(5)
_computing_cell_refinement 'DENZO-SMN (Otwinowski & Minor, 1997)'
_computing_data_collection 'KappaCCD Server Software (Nonius, 1997)'
_computing_data_reduction DENZO-SMN
_computing_molecular_graphics 'ORTEPII (Johnson, 1976) and PLATON (Spek, 2003)'
_computing_publication_material 'SHELXL97 and WordPerfect macro PRPKAPPA (Ferguson, 1999)'
_computing_structure_refinement 'SHELXL97 (Sheldrick, 1997)'
_computing_structure_solution 'SHELXS97 (Sheldrick, 1997)'
_diffrn_ambient_temperature 120.0(2)
_diffrn_measured_fraction_theta_full 0.998
_diffrn_measured_fraction_theta_max 0.994
_diffrn_measurement_device_type 'Nonius KappaCCD'
_diffrn_measurement_method '\f scans and \w scans with \k offsets'
_diffrn_radiation_monochromator graphite
_diffrn_radiation_source 'fine-focus sealed X-ray tube'
_diffrn_radiation_type 'Mo K\a'
_diffrn_radiation_wavelength 0.71073
_diffrn_reflns_av_R_equivalents 0.0496
_diffrn_reflns_av_sigmaI/netI 0.0366
_diffrn_reflns_limit_h_max 10
_diffrn_reflns_limit_h_min -10
_diffrn_reflns_limit_k_max 13
_diffrn_reflns_limit_k_min -13
_diffrn_reflns_limit_l_max 15
_diffrn_reflns_limit_l_min -16
_diffrn_reflns_number 19117
_diffrn_reflns_theta_full 25.00
_diffrn_reflns_theta_max 27.47
_diffrn_reflns_theta_min 3.12
_diffrn_standards_decay_% <0.1
_diffrn_standards_number 0
_exptl_absorpt_coefficient_mu 0.084
_exptl_absorpt_correction_T_max 0.9851
_exptl_absorpt_correction_T_min 0.9769
_exptl_absorpt_correction_type multi-scan
_exptl_absorpt_process_details '(DENZO-SMN; Otwinowski & Minor, 1997)'
_exptl_crystal_colour brown
_exptl_crystal_density_diffrn 1.353
_exptl_crystal_density_method 'not measured'
_exptl_crystal_description block
_exptl_crystal_F_000 436
_exptl_crystal_size_max 0.28
_exptl_crystal_size_mid 0.22
_exptl_crystal_size_min 0.18
_refine_diff_density_max 0.248
_refine_diff_density_min -0.247
_refine_ls_extinction_method none
_refine_ls_goodness_of_fit_ref 1.034
_refine_ls_hydrogen_treatment constr
_refine_ls_matrix_type full
_refine_ls_number_parameters 291
_refine_ls_number_reflns 4637
_refine_ls_number_restraints 0
_refine_ls_restrained_S_all 1.034
_refine_ls_R_factor_all 0.0540
_refine_ls_R_factor_gt 0.0402
_refine_ls_shift/su_max <0.001
_refine_ls_shift/su_mean 0.000
_refine_ls_structure_factor_coef Fsqd
_refine_ls_weighting_details 'w = 1/[\s^2^(Fo^2^)+(0.0603P)^2^+0.1734P] where P = (Fo^2^+2Fc^2^)/3'
_refine_ls_weighting_scheme calc
_refine_ls_wR_factor_gt 0.1014
_refine_ls_wR_factor_ref 0.1098
_reflns_number_gt 3732
_reflns_number_total 4637
_reflns_threshold_expression I>2\s(I)
_cod_data_source_file om6158.cif
_cod_data_source_block I
_cod_depositor_comments
;
The following automatic conversions were performed:

'_exptl_absorpt_correction_type' value 'Multi-scan' changed to
'multi-scan' according to
/home/saulius/struct/CIF-dictionaries/cif_core.dic dictionary named
'cif_core.dic' version 2.4.1 from 2010-06-29.

Automatic conversion script
Id: cif_fix_values 1715 2011-07-08 13:25:40Z adriana 
;
_cod_database_code 2202849
_cod_database_fobs_code 2202849

loop_
_symmetry_equiv_pos_as_xyz
'x, y, z'
'-x, -y, -z'

loop_
_atom_site_label
_atom_site_fract_x
_atom_site_fract_y
_atom_site_fract_z
_atom_site_U_iso_or_equiv
_atom_site_adp_type
_atom_site_calc_flag
_atom_site_refinement_flags
_atom_site_occupancy
_atom_site_disorder_assembly
_atom_site_disorder_group
_atom_site_type_symbol
N1 0.31352(11) 0.06622(9) -0.02226(8) 0.0183(2) Uani d . 1 . . N
N2 0.46861(12) 0.25463(10) -0.06259(8) 0.0197(2) Uani d . 1 . . N
N3 0.60148(12) 0.36471(10) -0.00499(8) 0.0214(2) Uani d . 1 . . N
N7 0.22367(12) -0.10898(10) 0.17481(8) 0.0219(2) Uani d . 1 . . N
N8 0.19836(12) -0.09346(10) 0.06625(8) 0.0194(2) Uani d . 1 . . N
N52 0.60600(13) 0.38270(11) 0.38405(9) 0.0257(2) Uani d . 1 . . N
C1A 0.43165(14) 0.18011(11) 0.00781(10) 0.0178(2) Uani d . 1 . . C
C4 0.64613(14) 0.36174(11) 0.10053(10) 0.0195(2) Uani d . 1 . . C
C4A 0.54369(13) 0.24750(11) 0.11638(10) 0.0179(2) Uani d . 1 . . C
C5 0.53309(13) 0.19511(11) 0.20688(10) 0.0177(2) Uani d . 1 . . C
C5A 0.41189(14) 0.07542(11) 0.17944(9) 0.0181(2) Uani d . 1 . . C
C6 0.34921(14) -0.01033(12) 0.24163(10) 0.0207(3) Uani d . 1 . . C
C8A 0.30884(13) 0.01859(11) 0.06626(10) 0.0174(2) Uani d . 1 . . C
C21 0.39228(14) 0.23594(11) -0.17791(10) 0.0196(2) Uani d . 1 . . C
C22 0.22943(15) 0.16217(12) -0.22427(10) 0.0229(3) Uani d . 1 . . C
C23 0.15769(15) 0.14562(13) -0.33791(11) 0.0257(3) Uani d . 1 . . C
C24 0.24560(16) 0.20351(13) -0.40458(11) 0.0267(3) Uani d . 1 . . C
C25 0.40694(16) 0.27891(13) -0.35671(11) 0.0266(3) Uani d . 1 . . C
C26 0.48110(15) 0.29504(12) -0.24422(10) 0.0240(3) Uani d . 1 . . C
C41 0.78873(15) 0.46651(12) 0.18448(10) 0.0233(3) Uani d . 1 . . C
C51 0.63797(14) 0.26626(12) 0.32535(10) 0.0193(2) Uani d . 1 . . C
C53 0.69853(16) 0.44902(13) 0.49086(11) 0.0296(3) Uani d . 1 . . C
C54 0.82234(16) 0.40458(15) 0.54260(12) 0.0342(3) Uani d . 1 . . C
C55 0.85259(17) 0.28416(17) 0.48169(12) 0.0390(4) Uani d . 1 . . C
C56 0.75932(16) 0.21315(14) 0.37111(11) 0.0307(3) Uani d . 1 . . C
C61 0.40634(16) 0.00020(13) 0.36462(10) 0.0264(3) Uani d . 1 . . C
C81 0.06302(14) -0.18390(11) -0.02100(10) 0.0186(2) Uani d . 1 . . C
C82 0.01656(15) -0.16302(12) -0.12590(10) 0.0223(3) Uani d . 1 . . C
C83 -0.12059(15) -0.25137(12) -0.20700(11) 0.0242(3) Uani d . 1 . . C
C84 -0.21210(15) -0.35990(12) -0.18481(11) 0.0245(3) Uani d . 1 . . C
C85 -0.16322(15) -0.38136(13) -0.08105(11) 0.0258(3) Uani d . 1 . . C
C86 -0.02569(15) -0.29492(12) 0.00072(10) 0.0235(3) Uani d . 1 . . C
H22 0.1679 0.1235 -0.1786 0.028 Uiso calc R 1 . . H
H23 0.0472 0.0941 -0.3702 0.031 Uiso calc R 1 . . H
H24 0.1960 0.1917 -0.4822 0.032 Uiso calc R 1 . . H
H25 0.4671 0.3199 -0.4017 0.032 Uiso calc R 1 . . H
H26 0.5919 0.3461 -0.2124 0.029 Uiso calc R 1 . . H
H41A 0.8357 0.5298 0.1473 0.035 Uiso calc R 1 . . H
H41B 0.8729 0.4228 0.2093 0.035 Uiso calc R 1 . . H
H41C 0.7513 0.5158 0.2520 0.035 Uiso calc R 1 . . H
H53 0.6773 0.5317 0.5334 0.036 Uiso calc R 1 . . H
H54 0.8854 0.4556 0.6184 0.041 Uiso calc R 1 . . H
H55 0.9366 0.2502 0.5153 0.047 Uiso calc R 1 . . H
H56 0.7780 0.1299 0.3275 0.037 Uiso calc R 1 . . H
H61A 0.3288 -0.0659 0.3842 0.040 Uiso calc R 1 . . H
H61B 0.4119 0.0915 0.4152 0.040 Uiso calc R 1 . . H
H61C 0.5160 -0.0180 0.3753 0.040 Uiso calc R 1 . . H
H82 0.0781 -0.0889 -0.1420 0.027 Uiso calc R 1 . . H
H83 -0.1522 -0.2373 -0.2787 0.029 Uiso calc R 1 . . H
H84 -0.3071 -0.4187 -0.2401 0.029 Uiso calc R 1 . . H
H85 -0.2245 -0.4561 -0.0656 0.031 Uiso calc R 1 . . H
H86 0.0079 -0.3113 0.0712 0.028 Uiso calc R 1 . . H

loop_
_atom_site_aniso_label
_atom_site_aniso_U_11
_atom_site_aniso_U_22
_atom_site_aniso_U_33
_atom_site_aniso_U_12
_atom_site_aniso_U_13
_atom_site_aniso_U_23
N1 0.0201(5) 0.0176(5) 0.0168(5) 0.0040(4) 0.0040(4) 0.0057(4)
N2 0.0206(5) 0.0181(5) 0.0173(5) -0.0002(4) 0.0010(4) 0.0056(4)
N3 0.0212(5) 0.0182(5) 0.0210(5) 0.0004(4) 0.0021(4) 0.0047(4)
N7 0.0267(5) 0.0229(5) 0.0165(5) 0.0049(4) 0.0043(4) 0.0077(4)
N8 0.0217(5) 0.0190(5) 0.0159(5) 0.0017(4) 0.0020(4) 0.0067(4)
N52 0.0292(6) 0.0236(5) 0.0196(5) 0.0067(4) 0.0001(4) 0.0026(4)
C1A 0.0179(5) 0.0172(5) 0.0182(6) 0.0047(4) 0.0038(4) 0.0055(4)
C4 0.0192(6) 0.0178(6) 0.0203(6) 0.0043(5) 0.0038(4) 0.0048(4)
C4A 0.0176(5) 0.0172(5) 0.0168(6) 0.0041(4) 0.0025(4) 0.0033(4)
C5 0.0173(5) 0.0177(5) 0.0178(6) 0.0067(4) 0.0034(4) 0.0043(4)
C5A 0.0197(5) 0.0181(6) 0.0158(5) 0.0059(4) 0.0027(4) 0.0044(4)
C6 0.0232(6) 0.0198(6) 0.0184(6) 0.0058(5) 0.0039(5) 0.0052(5)
C8A 0.0178(5) 0.0167(5) 0.0174(5) 0.0048(4) 0.0040(4) 0.0045(4)
C21 0.0246(6) 0.0183(6) 0.0157(6) 0.0070(5) 0.0019(4) 0.0054(4)
C22 0.0239(6) 0.0240(6) 0.0222(6) 0.0057(5) 0.0042(5) 0.0099(5)
C23 0.0228(6) 0.0275(6) 0.0243(6) 0.0061(5) -0.0006(5) 0.0077(5)
C24 0.0314(7) 0.0317(7) 0.0187(6) 0.0128(5) 0.0033(5) 0.0087(5)
C25 0.0324(7) 0.0297(7) 0.0227(6) 0.0100(5) 0.0090(5) 0.0128(5)
C26 0.0258(6) 0.0237(6) 0.0228(6) 0.0048(5) 0.0048(5) 0.0092(5)
C41 0.0226(6) 0.0199(6) 0.0228(6) 0.0008(5) 0.0024(5) 0.0041(5)
C51 0.0182(5) 0.0207(6) 0.0172(6) 0.0025(4) 0.0020(4) 0.0059(4)
C53 0.0333(7) 0.0270(7) 0.0208(6) 0.0039(5) 0.0015(5) 0.0007(5)
C54 0.0256(7) 0.0449(8) 0.0215(7) 0.0023(6) -0.0022(5) 0.0027(6)
C55 0.0286(7) 0.0576(10) 0.0291(7) 0.0187(7) -0.0036(6) 0.0115(7)
C56 0.0293(7) 0.0355(7) 0.0261(7) 0.0149(6) 0.0015(5) 0.0058(6)
C61 0.0325(7) 0.0274(7) 0.0177(6) 0.0037(5) 0.0034(5) 0.0081(5)
C81 0.0178(5) 0.0181(5) 0.0172(6) 0.0040(4) 0.0034(4) 0.0024(4)
C82 0.0243(6) 0.0199(6) 0.0210(6) 0.0027(5) 0.0033(5) 0.0065(5)
C83 0.0253(6) 0.0246(6) 0.0205(6) 0.0057(5) 0.0012(5) 0.0064(5)
C84 0.0201(6) 0.0235(6) 0.0238(6) 0.0023(5) 0.0028(5) 0.0015(5)
C85 0.0250(6) 0.0222(6) 0.0263(6) -0.0006(5) 0.0068(5) 0.0056(5)
C86 0.0255(6) 0.0236(6) 0.0202(6) 0.0026(5) 0.0052(5) 0.0076(5)

loop_
_atom_type_symbol
_atom_type_description
_atom_type_scat_dispersion_real
_atom_type_scat_dispersion_imag
_atom_type_scat_source
C C 0.0033 0.0016 'International Tables Vol C Tables 4.2.6.8 and 6.1.1.4'
H H 0.0000 0.0000 'International Tables Vol C Tables 4.2.6.8 and 6.1.1.4'
N N 0.0061 0.0033 'International Tables Vol C Tables 4.2.6.8 and 6.1.1.4'

loop_
_geom_angle_atom_site_label_1
_geom_angle_atom_site_label_2
_geom_angle_atom_site_label_3
_geom_angle
_geom_angle_publ_flag
C1A N1 C8A 110.97(9) y
C1A N2 N3 110.74(9) y
C1A N2 C21 130.19(10) y
N3 N2 C21 119.06(9) y
C4 N3 N2 107.25(9) y
C6 N7 N8 107.25(10) y
C8A N8 N7 110.61(9) y
C8A N8 C81 130.72(10) y
N7 N8 C81 118.49(9) y
C53 N52 C51 117.14(10) y
N1 C1A N2 125.73(10) y
N1 C1A C4A 127.79(10) y
N2 C1A C4A 106.48(10) y
N3 C4 C4A 110.79(10) y
N3 C4 C41 120.45(11) y
C4A C4 C41 128.74(11) y
C5 C4A C1A 119.31(10) y
C5 C4A C4 135.98(11) y
C1A C4A C4 104.71(10) y
C5A C5 C4A 115.03(10) y
C5A C5 C51 122.83(10) y
C4A C5 C51 122.07(10) y
C5 C5A C8A 119.47(10) y
C5 C5A C6 135.71(11) y
C8A C5A C6 104.67(10) y
N7 C6 C5A 110.96(10) y
N7 C6 C61 119.88(11) y
C5A C6 C61 129.15(11) y
N1 C8A N8 126.07(10) y
N1 C8A C5A 127.41(10) y
N8 C8A C5A 106.49(10) y
C22 C21 C26 120.14(11) no
C22 C21 N2 120.76(11) no
C26 C21 N2 119.09(10) no
C23 C22 C21 119.43(11) no
C23 C22 H22 120.3 no
C21 C22 H22 120.3 no
C24 C23 C22 120.73(12) no
C24 C23 H23 119.6 no
C22 C23 H23 119.6 no
C23 C24 C25 119.30(11) no
C23 C24 H24 120.3 no
C25 C24 H24 120.3 no
C26 C25 C24 120.78(12) no
C26 C25 H25 119.6 no
C24 C25 H25 119.6 no
C25 C26 C21 119.60(11) no
C25 C26 H26 120.2 no
C21 C26 H26 120.2 no
C4 C41 H41A 109.5 no
C4 C41 H41B 109.5 no
H41A C41 H41B 109.5 no
C4 C41 H41C 109.5 no
H41A C41 H41C 109.5 no
H41B C41 H41C 109.5 no
N52 C51 C56 122.88(11) y
N52 C51 C5 115.80(10) y
C56 C51 C5 121.31(10) no
N52 C53 C54 123.90(12) y
N52 C53 H53 118.0 no
C54 C53 H53 118.0 no
C53 C54 C55 118.28(12) y
C53 C54 H54 120.9 no
C55 C54 H54 120.9 no
C54 C55 C56 119.28(12) y
C54 C55 H55 120.4 no
C56 C55 H55 120.4 no
C55 C56 C51 118.50(12) y
C55 C56 H56 120.7 no
C51 C56 H56 120.7 no
C6 C61 H61A 109.5 no
C6 C61 H61B 109.5 no
H61A C61 H61B 109.5 no
C6 C61 H61C 109.5 no
H61A C61 H61C 109.5 no
H61B C61 H61C 109.5 no
C82 C81 C86 119.88(11) no
C82 C81 N8 121.49(10) no
C86 C81 N8 118.63(10) no
C83 C82 C81 119.47(11) no
C83 C82 H82 120.3 no
C81 C82 H82 120.3 no
C82 C83 C84 121.01(12) no
C82 C83 H83 119.5 no
C84 C83 H83 119.5 no
C85 C84 C83 119.13(11) no
C85 C84 H84 120.4 no
C83 C84 H84 120.4 no
C84 C85 C86 120.74(12) no
C84 C85 H85 119.6 no
C86 C85 H85 119.6 no
C85 C86 C81 119.74(11) no
C85 C86 H86 120.1 no
C81 C86 H86 120.1 no

loop_
_geom_bond_atom_site_label_1
_geom_bond_atom_site_label_2
_geom_bond_site_symmetry_2
_geom_bond_distance
_geom_bond_publ_flag
N1 C1A . 1.3347(15) y
N1 C8A . 1.3364(15) y
N2 C1A . 1.3702(15) no
N2 N3 . 1.3879(13) y
N2 C21 . 1.4142(14) no
N3 C4 . 1.3139(15) y
N7 C6 . 1.3147(15) y
N7 N8 . 1.3896(13) y
N8 C8A . 1.3717(15) y
N8 C81 . 1.4192(14) no
N52 C53 . 1.3400(16) y
N52 C51 . 1.3420(15) y
C1A C4A . 1.4206(15) y
C4 C4A . 1.4375(16) y
C4 C41 . 1.4914(16) no
C4A C5 . 1.3953(17) y
C5 C5A . 1.3954(16) y
C5 C51 . 1.4898(15) no
C5A C8A . 1.4240(15) y
C5A C6 . 1.4345(17) no
C6 C61 . 1.4894(16) no
C21 C22 . 1.3924(17) no
C21 C26 . 1.3933(17) no
C22 C23 . 1.3905(17) no
C22 H22 . 0.95 no
C23 C24 . 1.3860(19) no
C23 H23 . 0.95 no
C24 C25 . 1.3886(18) no
C24 H24 . 0.95 no
C25 C26 . 1.3842(17) no
C25 H25 . 0.95 no
C26 H26 . 0.95 no
C41 H41A . 0.98 no
C41 H41B . 0.98 no
C41 H41C . 0.98 no
C51 C56 . 1.3871(17) no
C53 C54 . 1.3753(19) no
C53 H53 . 0.95 no
C54 C55 . 1.378(2) no
C54 H54 . 0.95 no
C55 C56 . 1.3838(19) no
C55 H55 . 0.95 no
C56 H56 . 0.95 no
C61 H61A . 0.98 no
C61 H61B . 0.98 no
C61 H61C . 0.98 no
C81 C82 . 1.3908(16) no
C81 C86 . 1.3957(17) no
C82 C83 . 1.3893(16) no
C82 H82 . 0.95 no
C83 C84 . 1.3877(18) no
C83 H83 . 0.95 no
C84 C85 . 1.3844(18) no
C84 H84 . 0.95 no
C85 C86 . 1.3883(17) no
C85 H85 . 0.95 no
C86 H86 . 0.95 no

loop_
_geom_hbond_atom_site_label_D
_geom_hbond_atom_site_label_H
_geom_hbond_atom_site_label_A
_geom_hbond_site_symmetry_A
_geom_hbond_distance_DH
_geom_hbond_distance_HA
_geom_hbond_distance_DA
_geom_hbond_angle_DHA
_geom_hbond_publ_flag
C22 H22 N1 . 0.95 2.43 3.0029(16) 119 y
C82 H82 N1 . 0.95 2.31 2.9721(16) 126 y
C85 H85 N3 1_445 0.95 2.55 3.4922(18) 173 y

loop_
_geom_torsion_atom_site_label_1
_geom_torsion_atom_site_label_2
_geom_torsion_atom_site_label_3
_geom_torsion_atom_site_label_4
_geom_torsion
_geom_torsion_publ_flag
C1A N2 N3 C4 -1.15(12) no
C21 N2 N3 C4 178.00(9) no
C6 N7 N8 C8A -1.05(12) no
C6 N7 N8 C81 -176.71(9) no
C8A N1 C1A N2 -179.82(10) no
C8A N1 C1A C4A 0.72(16) no
N3 N2 C1A N1 -178.15(10) no
C21 N2 C1A N1 2.82(19) no
N3 N2 C1A C4A 1.40(12) no
C21 N2 C1A C4A -177.63(10) no
N2 N3 C4 C4A 0.41(12) no
N2 N3 C4 C41 179.07(10) no
N1 C1A C4A C5 -1.56(17) no
N2 C1A C4A C5 178.90(10) no
N1 C1A C4A C4 178.45(11) no
N2 C1A C4A C4 -1.09(11) no
N3 C4 C4A C5 -179.56(12) no
C41 C4 C4A C5 1.9(2) no
N3 C4 C4A C1A 0.43(12) no
C41 C4 C4A C1A -178.10(11) no
C1A C4A C5 C5A 1.72(15) no
C4 C4A C5 C5A -178.30(12) no
C1A C4A C5 C51 -175.22(10) no
C4 C4A C5 C51 4.8(2) no
C4A C5 C5A C8A -1.32(15) no
C51 C5 C5A C8A 175.60(10) no
C4A C5 C5A C6 -176.03(12) no
C51 C5 C5A C6 0.9(2) no
N8 N7 C6 C5A 0.28(13) no
N8 N7 C6 C61 179.97(10) no
C5 C5A C6 N7 175.78(12) no
C8A C5A C6 N7 0.53(12) no
C5 C5A C6 C61 -3.9(2) no
C8A C5A C6 C61 -179.12(11) no
C1A N1 C8A N8 177.31(10) no
C1A N1 C8A C5A -0.24(15) no
N7 N8 C8A N1 -176.60(10) no
C81 N8 C8A N1 -1.64(18) no
N7 N8 C8A C5A 1.37(12) no
C81 N8 C8A C5A 176.34(11) no
C5 C5A C8A N1 0.62(17) no
C6 C5A C8A N1 176.81(11) no
C5 C5A C8A N8 -177.32(10) no
C6 C5A C8A N8 -1.13(11) no
C1A N2 C21 C22 22.81(18) y
N3 N2 C21 C22 -156.16(10) y
C1A N2 C21 C26 -158.64(12) y
N3 N2 C21 C26 22.40(15) y
C26 C21 C22 C23 1.40(17) no
N2 C21 C22 C23 179.95(10) no
C21 C22 C23 C24 -1.06(18) no
C22 C23 C24 C25 -0.10(18) no
C23 C24 C25 C26 0.93(19) no
C24 C25 C26 C21 -0.58(18) no
C22 C21 C26 C25 -0.59(17) no
N2 C21 C26 C25 -179.16(10) no
C53 N52 C51 C56 0.71(19) no
C53 N52 C51 C5 -179.94(11) no
C5A C5 C51 N52 -108.40(13) y
C4A C5 C51 N52 68.30(14) y
C5A C5 C51 C56 70.95(16) y
C4A C5 C51 C56 -112.34(14) y
C51 N52 C53 C54 -0.1(2) no
N52 C53 C54 C55 -0.6(2) no
C53 C54 C55 C56 0.6(2) no
C54 C55 C56 C51 0.0(2) no
N52 C51 C56 C55 -0.7(2) no
C5 C51 C56 C55 180.00(12) no
C8A N8 C81 C82 -3.78(18) y
N7 N8 C81 C82 170.86(10) y
C8A N8 C81 C86 177.07(11) y
N7 N8 C81 C86 -8.29(15) y
C86 C81 C82 C83 1.59(17) no
N8 C81 C82 C83 -177.55(10) no
C81 C82 C83 C84 0.15(18) no
C82 C83 C84 C85 -1.31(18) no
C83 C84 C85 C86 0.74(18) no
C84 C85 C86 C81 0.98(18) no
C82 C81 C86 C85 -2.15(17) no
N8 C81 C86 C85 177.02(10) no

loop_
_cod_related_entry_id
_cod_related_entry_database
_cod_related_entry_code
1 ChemSpider 9341049
